data_7102335
loop_
_publ_author_name
'Bould, Jonathan'
'Kennedy, John D'

_publ_section_title
;
 Macropolyhedral boron-containing cluster chemistry. Novel intercluster
 linkages from the reaction of [Pt(cod)Cl2] and [PtMe2(PMe2Ph)2] with
 6,6'-(B10H13)2O.
;
_journal_issue 47
_journal_name_full 'Chemical communications (Cambridge, England)'
_journal_page_first 5084
_journal_page_last 5086
_journal_paper_doi 10.1039/b712084b
_journal_year 2007
_chemical_formula_moiety 'C24 H55 B20 O P3 Pt2, C H Cl3'
_chemical_formula_sum 'C25 H56 B20 Cl3 O P3 Pt2'
_chemical_formula_weight 1178.34
_chemical_name_systematic
;
?
;
_space_group_IT_number 2
_symmetry_cell_setting triclinic
_symmetry_space_group_name_Hall '-P 1'
_symmetry_space_group_name_H-M 'P -1'
_atom_sites_solution_hydrogens geom
_atom_sites_solution_primary direct
_atom_sites_solution_secondary difmap
_audit_creation_method SHELXL-97
_cell_angle_alpha 66.7610(10)
_cell_angle_beta 83.475(2)
_cell_angle_gamma 86.483(2)
_cell_formula_units_Z 2
_cell_length_a 10.6336(2)
_cell_length_b 14.8948(2)
_cell_length_c 15.7371(2)
_cell_measurement_temperature 150(2)
_cell_volume 2275.09(6)
_computing_cell_refinement 'DENZO-SMN (Otwinowski & Minor, 1996)'
_computing_data_collection 'COLLECT (Nonius, 1999)'
_computing_data_reduction 'DENZO-SMN (Otwinowski & Minor, 1996)'
_computing_molecular_graphics
;
ORTEP3 for Windows (Farrugia, 1997)
XSeed (Barbour, 2001)
;
_computing_publication_material 'WC (Thornton-Pett, 2000)'
_computing_structure_refinement 'SHELXL-97 (Sheldrick, 1997)'
_computing_structure_solution 'SHELXS-97 (Sheldrick, 1990)'
_diffrn_ambient_temperature 150(2)
_diffrn_detector_area_resol_mean 9.091
_diffrn_measured_fraction_theta_full 0.996
_diffrn_measured_fraction_theta_max 0.996
_diffrn_measurement_device_type 'Nonius KappaCCD area detector diffractometer'
_diffrn_measurement_method
;
Detector set at 30mm from sample with different 2theta offsets
1 degree phi exposures for chi=0 degree settings
1 degree omega exposures for chi=90 degree settings
;
_diffrn_radiation_monochromator graphite
_diffrn_radiation_source 'fine-focus sealed tube'
_diffrn_radiation_type MoK\a
_diffrn_radiation_wavelength 0.71073
_diffrn_reflns_av_R_equivalents 0.1077
_diffrn_reflns_av_sigmaI/netI 0.0607
_diffrn_reflns_limit_h_max 13
_diffrn_reflns_limit_h_min -13
_diffrn_reflns_limit_k_max 19
_diffrn_reflns_limit_k_min -19
_diffrn_reflns_limit_l_max 20
_diffrn_reflns_limit_l_min -20
_diffrn_reflns_number 47393
_diffrn_reflns_theta_full 27.48
_diffrn_reflns_theta_max 27.48
_diffrn_reflns_theta_min 2.98
_diffrn_standards_decay_% negligable
_exptl_absorpt_coefficient_mu 6.448
_exptl_absorpt_correction_T_max 0.6983
_exptl_absorpt_correction_T_min 0.1824
_exptl_absorpt_correction_type multi-scan
_exptl_absorpt_process_details
;
Using multiple and symmetry-related data measurements via the program SORTAV
See R.H. Blessing, Acta Cryst (1995), A51, 33-38
;
_exptl_crystal_colour yellow
_exptl_crystal_density_diffrn 1.720
_exptl_crystal_density_method 'not measured'
_exptl_crystal_description plate
_exptl_crystal_F_000 1132
_exptl_crystal_size_max 0.40
_exptl_crystal_size_mid 0.10
_exptl_crystal_size_min 0.06
_refine_diff_density_max 2.773
_refine_diff_density_min -6.551
_refine_diff_density_rms 0.272
_refine_ls_extinction_method none
_refine_ls_goodness_of_fit_ref 1.027
_refine_ls_hydrogen_treatment mixed
_refine_ls_matrix_type full
_refine_ls_number_parameters 509
_refine_ls_number_reflns 10403
_refine_ls_number_restraints 0
_refine_ls_restrained_S_all 1.027
_refine_ls_R_factor_all 0.0601
_refine_ls_R_factor_gt 0.0520
_refine_ls_shift/su_max 0.001
_refine_ls_shift/su_mean 0.000
_refine_ls_structure_factor_coef Fsqd
_refine_ls_weighting_details
; calc
[1.00000+0.00000exp(0.00(sin\q/\l)^2^)]/
[\s^2^(Fo^2^)+0.0000+0.0000*P+(0.1032P)^2^+0.0000sin\q/\l]
where P = 0.00000Fo^2^ + 1.00000Fc^2^
;
_refine_ls_weighting_scheme calc
_refine_ls_wR_factor_gt 0.1355
_refine_ls_wR_factor_ref 0.1428
_reflns_number_gt 8881
_reflns_number_total 10403
_reflns_threshold_expression >2sigma(I)
_cod_data_source_file b712084b.txt
_cod_data_source_block jb344f1
_cod_database_code 7102335

loop_
_symmetry_equiv_pos_as_xyz
'x, y, z'
'-x, -y, -z'

loop_
_atom_site_label
_atom_site_type_symbol
_atom_site_fract_x
_atom_site_fract_y
_atom_site_fract_z
_atom_site_U_iso_or_equiv
_atom_site_adp_type
_atom_site_occupancy
_atom_site_symmetry_multiplicity
_atom_site_calc_flag
_atom_site_refinement_flags
Cl1S Cl 0.6041(2) 0.1085(2) 0.39100(19) 0.0845(8) Uani 1 1 d .
P1 P 0.61095(14) -0.24933(11) 0.21075(10) 0.0275(3) Uani 1 1 d .
P1' P 0.97692(13) 0.16687(11) 0.27613(10) 0.0262(3) Uani 1 1 d .
C1S C 0.5600(9) 0.1337(9) 0.4909(8) 0.080(3) Uani 1 1 d .
H1S H 0.4691 0.1163 0.5114 0.096 Uiso 1 1 calc R
B1 B 0.8357(6) -0.1629(5) 0.4371(4) 0.0271(12) Uani 1 1 d .
H1 H 0.7950 -0.1357 0.4916 0.033 Uiso 1 1 calc R
B1' B 0.6759(6) 0.2064(5) 0.0282(4) 0.0302(13) Uani 1 1 d .
H1' H 0.5828 0.2460 0.0138 0.036 Uiso 1 1 calc R
Cl2S Cl 0.6488(3) 0.0617(4) 0.5800(2) 0.1413(17) Uani 1 1 d .
P2 P 0.83529(14) -0.43869(11) 0.28880(10) 0.0292(3) Uani 1 1 d .
B2 B 0.7994(7) -0.2792(5) 0.4406(4) 0.0317(14) Uani 1 1 d .
H2 H 0.7323 -0.3288 0.4976 0.038 Uiso 1 1 calc R
B2' B 0.7664(6) 0.2205(5) 0.1089(4) 0.0270(12) Uani 1 1 d .
H2' H 0.7295 0.2675 0.1473 0.032 Uiso 1 1 calc R
Cl3S Cl 0.5733(6) 0.2553(3) 0.4650(4) 0.209(3) Uani 1 1 d .
B3 B 0.7385(6) -0.1688(5) 0.3540(4) 0.0259(12) Uani 1 1 d .
H3 H 0.6357 -0.1477 0.3576 0.031 Uiso 1 1 calc R
B3' B 0.6918(6) 0.1047(5) 0.1327(5) 0.0289(14) Uani 1 1 d .
H3' H 0.6100 0.0768 0.1870 0.035 Uiso 1 1 calc R
B4 B 0.8634(6) -0.0819(5) 0.3194(4) 0.0246(12) Uani 1 1 d .
B4' B 0.6950(6) 0.0891(5) 0.0262(5) 0.0293(13) Uani 1 1 d .
H4' H 0.6162 0.0543 0.0094 0.035 Uiso 1 1 calc R
H4 H 0.8365 0.0125 0.3034 0.035 Uiso 1 1 d .
B5 B 0.9930(6) -0.1389(5) 0.3826(4) 0.0318(14) Uani 1 1 d .
H5 H 1.0595 -0.0946 0.3999 0.038 Uiso 1 1 calc R
B5' B 0.7831(6) 0.1874(5) -0.0593(4) 0.0293(13) Uani 1 1 d .
H5' H 0.7630 0.2138 -0.1337 0.035 Uiso 1 1 calc R
B6 B 0.9515(7) -0.2580(5) 0.4637(5) 0.0356(15) Uani 1 1 d .
H6 H 0.9844 -0.2911 0.5350 0.043 Uiso 1 1 calc R
B6' B 0.8214(6) 0.2734(5) -0.0120(4) 0.0313(14) Uani 1 1 d .
H6' H 0.8222 0.3543 -0.0528 0.038 Uiso 1 1 calc R
B11' B 0.9349(6) 0.2212(5) 0.0684(4) 0.0276(13) Uani 1 1 d .
H11' H 1.0051 0.2715 0.0720 0.033 Uiso 1 1 d R
Pt7 Pt 0.775521(19) -0.291127(15) 0.306618(14) 0.02588(9) Uani 1 1 d .
Pt7' Pt 0.869276(18) 0.095440(14) 0.198542(12) 0.02264(9) Uani 1 1 d .
O8 O 0.7895(4) -0.0837(3) 0.1557(3) 0.0283(8) Uani 1 1 d .
B8 B 0.8310(6) -0.1363(5) 0.2430(4) 0.0286(13) Uani 1 1 d .
B8' B 0.7969(6) 0.0171(5) 0.1117(4) 0.0279(13) Uani 1 1 d .
B9 B 0.9993(7) -0.1201(5) 0.2650(5) 0.0328(14) Uani 1 1 d .
B9' B 0.8580(6) 0.0731(5) -0.0122(4) 0.0290(13) Uani 1 1 d .
B10 B 1.0596(7) -0.2396(6) 0.3636(5) 0.0366(16) Uani 1 1 d .
B10' B 0.9397(6) 0.1957(5) -0.0383(4) 0.0300(13) Uani 1 1 d .
B11 B 0.9357(7) -0.3330(5) 0.4027(5) 0.0377(16) Uani 1 1 d .
H9' H 0.8773 0.0250 -0.0493 0.045 Uiso 1 1 d R
H10' H 1.0104 0.2374 -0.0993 0.045 Uiso 1 1 d R
H9 H 1.0504 -0.0574 0.2159 0.045 Uiso 1 1 d R
H10 H 1.1687 -0.2654 0.3668 0.045 Uiso 1 1 d R
H11 H 0.9654 -0.4141 0.4375 0.045 Uiso 1 1 d R
C12 C 0.6484(6) -0.2202(5) 0.0872(4) 0.0346(13) Uani 1 1 d .
H12A H 0.7085 -0.1665 0.0610 0.052 Uiso 1 1 calc R
H12B H 0.5707 -0.2005 0.0558 0.052 Uiso 1 1 calc R
H12C H 0.6861 -0.2778 0.0781 0.052 Uiso 1 1 calc R
H12' H 0.993(5) 0.164(4) 0.035(4) 0.024(14) Uiso 1 1 d .
C13 C 0.5044(6) -0.1492(5) 0.2145(4) 0.0365(13) Uani 1 1 d .
H13A H 0.5497 -0.0874 0.1859 0.055 Uiso 1 1 calc R
H13B H 0.4750 -0.1610 0.2792 0.055 Uiso 1 1 calc R
H13C H 0.4315 -0.1457 0.1803 0.055 Uiso 1 1 calc R
C22 C 0.7883(6) -0.5439(4) 0.3937(4) 0.0358(13) Uani 1 1 d .
H22A H 0.6959 -0.5445 0.4056 0.054 Uiso 1 1 calc R
H22B H 0.8255 -0.5401 0.4463 0.054 Uiso 1 1 calc R
H22C H 0.8183 -0.6039 0.3857 0.054 Uiso 1 1 calc R
C23 C 1.0059(6) -0.4554(5) 0.2702(5) 0.0408(14) Uani 1 1 d .
H23A H 1.0236 -0.5108 0.2516 0.061 Uiso 1 1 calc R
H23B H 1.0439 -0.4685 0.3279 0.061 Uiso 1 1 calc R
H23C H 1.0420 -0.3960 0.2212 0.061 Uiso 1 1 calc R
C32 C 0.9071(6) 0.2851(5) 0.2621(4) 0.0367(13) Uani 1 1 d .
H32A H 0.8181 0.2773 0.2877 0.055 Uiso 1 1 calc R
H32B H 0.9123 0.3278 0.1959 0.055 Uiso 1 1 calc R
H32C H 0.9529 0.3144 0.2951 0.055 Uiso 1 1 calc R
C33 C 0.9654(6) 0.1026(5) 0.4015(4) 0.0345(13) Uani 1 1 d .
H33A H 1.0177 0.0428 0.4177 0.052 Uiso 1 1 calc R
H33B H 0.8770 0.0857 0.4250 0.052 Uiso 1 1 calc R
H33C H 0.9953 0.1447 0.4294 0.052 Uiso 1 1 calc R
H51 H 0.949(7) -0.172(5) 0.228(5) 0.05(2) Uiso 1 1 d .
H73 H 0.906(6) 0.038(5) 0.054(4) 0.035(17) Uiso 1 1 d .
H85 H 1.015(8) -0.300(6) 0.336(6) 0.06(2) Uiso 1 1 d .
C111 C 0.5009(5) -0.3506(4) 0.2549(4) 0.0287(12) Uani 1 1 d .
C112 C 0.4813(6) -0.4020(5) 0.3513(4) 0.0354(13) Uani 1 1 d .
H112 H 0.5249 -0.3843 0.3917 0.042 Uiso 1 1 calc R
C113 C 0.3981(6) -0.4785(5) 0.3871(4) 0.0387(14) Uani 1 1 d .
H113 H 0.3849 -0.5135 0.4525 0.046 Uiso 1 1 calc R
C114 C 0.3332(6) -0.5053(5) 0.3292(4) 0.0394(14) Uani 1 1 d .
H114 H 0.2781 -0.5594 0.3544 0.047 Uiso 1 1 calc R
C115 C 0.3497(6) -0.4527(5) 0.2353(5) 0.0390(14) Uani 1 1 d .
H115 H 0.3034 -0.4693 0.1955 0.047 Uiso 1 1 calc R
C116 C 0.4330(6) -0.3756(5) 0.1974(4) 0.0335(13) Uani 1 1 d .
H116 H 0.4437 -0.3400 0.1321 0.040 Uiso 1 1 calc R
C211 C 0.7807(6) -0.4646(4) 0.1953(4) 0.0312(12) Uani 1 1 d .
C212 C 0.6736(6) -0.5189(4) 0.2088(4) 0.0353(13) Uani 1 1 d .
H212 H 0.6269 -0.5440 0.2683 0.042 Uiso 1 1 calc R
C213 C 0.6339(6) -0.5370(5) 0.1355(5) 0.0430(15) Uani 1 1 d .
H213 H 0.5602 -0.5742 0.1454 0.052 Uiso 1 1 calc R
C214 C 0.7003(8) -0.5016(6) 0.0498(5) 0.0539(19) Uani 1 1 d .
H214 H 0.6739 -0.5155 0.0007 0.065 Uiso 1 1 calc R
C215 C 0.8061(8) -0.4455(6) 0.0344(5) 0.057(2) Uani 1 1 d .
H215 H 0.8512 -0.4194 -0.0256 0.069 Uiso 1 1 calc R
C216 C 0.8458(7) -0.4277(5) 0.1075(5) 0.0452(16) Uani 1 1 d .
H216 H 0.9187 -0.3896 0.0970 0.054 Uiso 1 1 calc R
C311 C 1.1458(5) 0.1877(5) 0.2443(4) 0.0308(13) Uani 1 1 d .
C312 C 1.2152(6) 0.1441(5) 0.1901(4) 0.0393(14) Uani 1 1 d .
H312 H 1.1745 0.1030 0.1687 0.047 Uiso 1 1 calc R
C313 C 1.3433(6) 0.1604(5) 0.1672(4) 0.0434(16) Uani 1 1 d .
H313 H 1.3911 0.1300 0.1308 0.052 Uiso 1 1 calc R
C314 C 1.4020(6) 0.2210(6) 0.1973(5) 0.0489(17) Uani 1 1 d .
H314 H 1.4895 0.2339 0.1794 0.059 Uiso 1 1 calc R
C315 C 1.3355(7) 0.2631(7) 0.2528(6) 0.056(2) Uani 1 1 d .
H315 H 1.3777 0.3020 0.2757 0.068 Uiso 1 1 calc R
C316 C 1.2059(6) 0.2482(6) 0.2751(5) 0.0469(17) Uani 1 1 d .
H316 H 1.1586 0.2791 0.3113 0.056 Uiso 1 1 calc R

loop_
_atom_site_aniso_label
_atom_site_aniso_U_11
_atom_site_aniso_U_22
_atom_site_aniso_U_33
_atom_site_aniso_U_23
_atom_site_aniso_U_13
_atom_site_aniso_U_12
Cl1S 0.0697(15) 0.124(2) 0.0741(15) -0.0547(17) -0.0072(12) 0.0040(14)
P1 0.0341(7) 0.0237(8) 0.0233(7) -0.0056(6) -0.0110(6) 0.0001(6)
P1' 0.0303(7) 0.0261(7) 0.0220(6) -0.0083(6) -0.0047(5) -0.0022(6)
C1S 0.060(5) 0.105(9) 0.095(7) -0.063(7) 0.022(5) -0.026(5)
B1 0.036(3) 0.025(3) 0.019(3) -0.007(3) -0.011(2) 0.004(3)
B1' 0.031(3) 0.036(4) 0.023(3) -0.011(3) -0.006(2) 0.005(3)
Cl2S 0.0733(19) 0.274(6) 0.093(2) -0.090(3) -0.0078(16) 0.006(3)
P2 0.0335(7) 0.0244(8) 0.0293(7) -0.0095(6) -0.0057(6) -0.0001(6)
B2 0.046(4) 0.025(3) 0.020(3) -0.004(3) -0.007(3) 0.001(3)
B2' 0.034(3) 0.021(3) 0.018(3) 0.001(2) -0.006(2) 0.004(2)
Cl3S 0.273(6) 0.122(3) 0.247(6) -0.123(4) 0.175(5) -0.127(4)
B3 0.030(3) 0.026(3) 0.021(3) -0.008(3) -0.004(2) -0.001(2)
B3' 0.028(3) 0.032(4) 0.028(3) -0.011(3) -0.011(2) 0.004(3)
B4 0.034(3) 0.020(3) 0.019(3) -0.006(2) -0.005(2) 0.001(2)
B4' 0.032(3) 0.025(3) 0.027(3) -0.006(3) -0.008(2) 0.004(3)
B5 0.038(3) 0.033(4) 0.026(3) -0.012(3) -0.009(3) -0.001(3)
B5' 0.037(3) 0.028(3) 0.019(3) -0.006(3) -0.005(2) 0.003(3)
B6 0.050(4) 0.027(4) 0.029(3) -0.008(3) -0.009(3) -0.002(3)
B6' 0.035(3) 0.028(4) 0.024(3) -0.002(3) -0.005(2) -0.002(3)
B11' 0.033(3) 0.026(3) 0.021(3) -0.005(3) -0.004(2) -0.001(3)
Pt7 0.03325(14) 0.02099(14) 0.02302(14) -0.00643(10) -0.01023(9) 0.00103(9)
Pt7' 0.02695(13) 0.02284(14) 0.01667(13) -0.00555(10) -0.00472(8) 0.00002(9)
O8 0.039(2) 0.026(2) 0.0205(18) -0.0079(17) -0.0088(15) -0.0004(17)
B8 0.034(3) 0.030(4) 0.024(3) -0.012(3) -0.012(2) 0.005(3)
B8' 0.029(3) 0.034(4) 0.020(3) -0.010(3) -0.005(2) -0.001(3)
B9 0.037(3) 0.036(4) 0.026(3) -0.012(3) -0.005(3) -0.001(3)
B9' 0.036(3) 0.033(4) 0.017(3) -0.008(3) -0.004(2) 0.002(3)
B10 0.035(3) 0.043(4) 0.040(4) -0.023(3) -0.013(3) 0.005(3)
B10' 0.036(3) 0.024(3) 0.025(3) -0.004(3) -0.002(2) -0.005(3)
B11 0.049(4) 0.032(4) 0.036(4) -0.014(3) -0.026(3) 0.013(3)
C12 0.046(3) 0.032(3) 0.023(3) -0.005(3) -0.009(2) -0.006(3)
C13 0.038(3) 0.035(4) 0.037(3) -0.012(3) -0.015(3) 0.000(3)
C22 0.046(3) 0.021(3) 0.035(3) -0.005(3) -0.006(3) 0.000(2)
C23 0.037(3) 0.038(4) 0.049(4) -0.019(3) -0.008(3) 0.003(3)
C32 0.042(3) 0.034(4) 0.036(3) -0.015(3) -0.009(3) 0.002(3)
C33 0.046(3) 0.035(3) 0.021(3) -0.008(3) -0.003(2) -0.007(3)
C111 0.035(3) 0.025(3) 0.025(3) -0.006(2) -0.009(2) 0.001(2)
C112 0.039(3) 0.039(4) 0.028(3) -0.012(3) -0.006(2) -0.001(3)
C113 0.039(3) 0.043(4) 0.027(3) -0.006(3) -0.002(2) -0.007(3)
C114 0.036(3) 0.039(4) 0.039(3) -0.009(3) -0.006(3) -0.008(3)
C115 0.038(3) 0.039(4) 0.039(3) -0.010(3) -0.014(3) -0.008(3)
C116 0.036(3) 0.034(3) 0.027(3) -0.006(3) -0.012(2) -0.001(2)
C211 0.037(3) 0.023(3) 0.034(3) -0.011(3) -0.004(2) -0.002(2)
C212 0.044(3) 0.024(3) 0.040(3) -0.016(3) -0.008(3) 0.007(2)
C213 0.041(3) 0.039(4) 0.056(4) -0.024(3) -0.008(3) 0.000(3)
C214 0.068(5) 0.058(5) 0.051(4) -0.035(4) -0.014(4) -0.001(4)
C215 0.079(5) 0.062(5) 0.039(4) -0.029(4) 0.004(4) -0.015(4)
C216 0.056(4) 0.045(4) 0.039(4) -0.021(3) 0.001(3) -0.015(3)
C311 0.029(3) 0.036(3) 0.026(3) -0.010(3) -0.005(2) -0.002(2)
C312 0.041(3) 0.049(4) 0.035(3) -0.023(3) -0.006(3) -0.002(3)
C313 0.038(3) 0.059(5) 0.033(3) -0.018(3) -0.006(3) 0.010(3)
C314 0.026(3) 0.062(5) 0.065(5) -0.031(4) 0.000(3) -0.007(3)
C315 0.032(3) 0.073(6) 0.083(6) -0.052(5) 0.002(3) -0.013(3)
C316 0.037(3) 0.057(5) 0.061(4) -0.038(4) -0.001(3) -0.006(3)

loop_
_atom_type_symbol
_atom_type_description
_atom_type_scat_dispersion_real
_atom_type_scat_dispersion_imag
_atom_type_scat_source
C C 0.0033 0.0016 'International Tables Vol C Tables 4.2.6.8 and 6.1.1.4'
H H 0.0000 0.0000 'International Tables Vol C Tables 4.2.6.8 and 6.1.1.4'
B B 0.0013 0.0007 'International Tables Vol C Tables 4.2.6.8 and 6.1.1.4'
O O 0.0106 0.0060 'International Tables Vol C Tables 4.2.6.8 and 6.1.1.4'
P P 0.1023 0.0942 'International Tables Vol C Tables 4.2.6.8 and 6.1.1.4'
Pt Pt -1.7033 8.3905 'International Tables Vol C Tables 4.2.6.8 and 6.1.1.4'
Cl Cl 0.1484 0.1585 'International Tables Vol C Tables 4.2.6.8 and 6.1.1.4'

loop_
_geom_angle_atom_site_label_1
_geom_angle_atom_site_label_2
_geom_angle_atom_site_label_3
_geom_angle
C12 P1 C111 107.0(3)
C12 P1 C13 103.8(3)
C111 P1 C13 100.5(3)
C12 P1 Pt7 119.0(2)
C111 P1 Pt7 107.90(19)
C13 P1 Pt7 116.79(19)
C32 P1' C33 102.5(3)
C32 P1' C311 105.4(3)
C33 P1' C311 103.6(3)
C32 P1' Pt7' 110.2(2)
C33 P1' Pt7' 114.9(2)
C311 P1' Pt7' 118.67(19)
Cl3S C1S Cl2S 112.6(6)
Cl3S C1S Cl1S 110.1(7)
Cl2S C1S Cl1S 110.1(6)
Cl3S C1S H1S 108.0
Cl2S C1S H1S 108.0
Cl1S C1S H1S 108.0
B4 B1 B6 109.9(5)
B4 B1 B2 108.4(4)
B6 B1 B2 59.9(4)
B4 B1 B5 59.6(4)
B6 B1 B5 60.0(4)
B2 B1 B5 105.7(4)
B4 B1 B3 60.7(3)
B6 B1 B3 110.9(4)
B2 B1 B3 61.1(4)
B5 B1 B3 107.8(4)
B4 B1 H1 121.0
B6 B1 H1 120.0
B2 B1 H1 122.5
B5 B1 H1 123.3
B3 B1 H1 120.2
B2' B1' B4' 112.1(5)
B2' B1' B3' 62.6(4)
B4' B1' B3' 60.7(4)
B2' B1' B5' 107.7(4)
B4' B1' B5' 60.2(4)
B3' B1' B5' 107.2(5)
B2' B1' B6' 60.3(4)
B4' B1' B6' 111.4(5)
B3' B1' B6' 110.7(5)
B5' B1' B6' 60.2(4)
B2' B1' H1' 120.1
B4' B1' H1' 119.3
B3' B1' H1' 120.7
B5' B1' H1' 123.2
B6' B1' H1' 120.0
C22 P2 C23 103.8(3)
C22 P2 C211 104.6(3)
C23 P2 C211 101.4(3)
C22 P2 Pt7 111.1(2)
C23 P2 Pt7 113.7(2)
C211 P2 Pt7 120.5(2)
B11 B2 B6 59.7(4)
B11 B2 B1 110.2(5)
B6 B2 B1 59.8(4)
B11 B2 B3 115.9(5)
B6 B2 B3 109.7(5)
B1 B2 B3 59.7(3)
B11 B2 Pt7 69.1(3)
B6 B2 Pt7 119.5(4)
B1 B2 Pt7 117.9(4)
B3 B2 Pt7 65.9(3)
B11 B2 H2 117.7
B6 B2 H2 120.5
B1 B2 H2 121.0
B3 B2 H2 119.3
Pt7 B2 H2 110.3
B1' B2' B6' 61.1(4)
B1' B2' B3' 58.7(4)
B6' B2' B3' 108.3(4)
B1' B2' B11' 109.6(4)
B6' B2' B11' 58.4(3)
B3' B2' B11' 112.9(4)
B1' B2' Pt7' 119.1(4)
B6' B2' Pt7' 118.2(4)
B3' B2' Pt7' 67.2(3)
B11' B2' Pt7' 67.4(3)
B1' B2' H2' 119.9
B6' B2' H2' 121.1
B3' B2' H2' 120.6
B11' B2' H2' 120.0
Pt7' B2' H2' 110.1
B1 B3 B4 59.1(3)
B1 B3 B8 109.2(4)
B4 B3 B8 58.7(3)
B1 B3 B2 59.2(3)
B4 B3 B2 105.7(4)
B8 B3 B2 111.6(4)
B1 B3 Pt7 117.5(4)
B4 B3 Pt7 114.8(3)
B8 B3 Pt7 65.6(3)
B2 B3 Pt7 66.1(3)
B1 B3 H3 120.2
B4 B3 H3 123.1
B8 B3 H3 120.2
B2 B3 H3 121.4
Pt7 B3 H3 112.5
B1' B3' B8' 109.8(5)
B1' B3' B4' 59.6(4)
B8' B3' B4' 60.4(4)
B1' B3' B2' 58.7(4)
B8' B3' B2' 113.6(5)
B4' B3' B2' 108.2(5)
B1' B3' Pt7' 116.0(4)
B8' B3' Pt7' 70.2(3)
B4' B3' Pt7' 120.8(4)
B2' B3' Pt7' 63.7(3)
B1' B3' H3' 121.8
B8' B3' H3' 117.5
B4' B3' H3' 119.8
B2' B3' H3' 121.9
Pt7' B3' H3' 110.6
B5 B4 B8 112.1(4)
B5 B4 B1 60.5(4)
B8 B4 B1 111.8(4)
B5 B4 B9 59.4(4)
B8 B4 B9 65.2(4)
B1 B4 B9 110.4(5)
B5 B4 B3 108.1(4)
B8 B4 B3 60.8(3)
B1 B4 B3 60.2(3)
B9 B4 B3 111.8(4)
B5 B4 Pt7' 122.6(4)
B8 B4 Pt7' 96.5(3)
B1 B4 Pt7' 148.2(4)
B9 B4 Pt7' 94.2(3)
B3 B4 Pt7' 129.3(4)
B5 B4 H4 118.8(4)
B8 B4 H4 122.9(4)
B1 B4 H4 114.5(4)
B9 B4 H4 122.9(5)
B3 B4 H4 120.3(5)
Pt7' B4 H4 33.83(17)
B1' B4' B3' 59.7(4)
B1' B4' B5' 60.6(4)
B3' B4' B5' 106.7(5)
B1' B4' B8' 109.3(4)
B3' B4' B8' 59.7(4)
B5' B4' B8' 108.5(4)
B1' B4' B9' 108.3(5)
B3' B4' B9' 107.9(4)
B5' B4' B9' 58.4(4)
B8' B4' B9' 62.0(3)
B1' B4' H4' 121.0
B3' B4' H4' 122.7
B5' B4' H4' 122.5
B8' B4' H4' 120.4
B9' B4' H4' 121.5
B10 B5 B9 68.9(4)
B10 B5 B4 115.8(4)
B9 B5 B4 60.6(4)
B10 B5 B6 60.9(4)
B9 B5 B6 116.1(5)
B4 B5 B6 109.9(5)
B10 B5 B1 111.0(5)
B9 B5 B1 111.0(4)
B4 B5 B1 59.9(4)
B6 B5 B1 59.7(4)
B10 B5 H5 115.9
B9 B5 H5 115.9
B4 B5 H5 120.2
B6 B5 H5 120.1
B1 B5 H5 122.3
B9' B5' B10' 67.4(4)
B9' B5' B4' 61.5(4)
B10' B5' B4' 115.8(5)
B9' B5' B1' 109.7(4)
B10' B5' B1' 109.9(4)
B4' B5' B1' 59.2(4)
B9' B5' B6' 114.6(5)
B10' B5' B6' 60.1(4)
B4' B5' B6' 110.7(4)
B1' B5' B6' 60.4(4)
B9' B5' H5' 117.0
B10' B5' H5' 116.9
B4' B5' H5' 119.4
B1' B5' H5' 123.0
B6' B5' H5' 120.0
B11 B6 B1 110.9(5)
B11 B6 B2 60.1(4)
B1 B6 B2 60.3(4)
B11 B6 B5 108.9(5)
B1 B6 B5 60.3(4)
B2 B6 B5 106.1(5)
B11 B6 B10 62.9(4)
B1 B6 B10 109.4(5)
B2 B6 B10 108.9(5)
B5 B6 B10 58.5(4)
B11 B6 H6 119.4
B1 B6 H6 120.2
B2 B6 H6 122.5
B5 B6 H6 123.2
B10 B6 H6 120.7
B11' B6' B10' 63.1(4)
B11' B6' B2' 62.0(3)
B10' B6' B2' 109.6(5)
B11' B6' B5' 110.0(5)
B10' B6' B5' 58.7(4)
B2' B6' B5' 105.7(4)
B11' B6' B1' 110.6(5)
B10' B6' B1' 107.8(5)
B2' B6' B1' 58.6(3)
B5' B6' B1' 59.3(4)
B11' B6' H6' 118.3
B10' B6' H6' 120.8
B2' B6' H6' 122.2
B5' B6' H6' 123.1
B1' B6' H6' 122.0
B6' B11' B2' 59.6(3)
B6' B11' B10' 58.8(4)
B2' B11' B10' 104.6(4)
B6' B11' Pt7' 115.8(4)
B2' B11' Pt7' 63.4(3)
B10' B11' Pt7' 113.7(4)
B6' B11' H11' 116.7
B2' B11' H11' 124.8
B10' B11' H11' 119.1
Pt7' B11' H11' 118.8
B6' B11' H12' 100(3)
B2' B11' H12' 127(3)
B10' B11' H12' 42(3)
Pt7' B11' H12' 91(3)
H11' B11' H12' 108.1
B8 Pt7 B3 48.0(2)
B8 Pt7 B2 84.7(2)
B3 Pt7 B2 48.0(2)
B8 Pt7 B11 92.3(2)
B3 Pt7 B11 84.3(2)
B2 Pt7 B11 46.0(3)
B8 Pt7 P1 88.13(16)
B3 Pt7 P1 95.46(16)
B2 Pt7 P1 133.40(19)
B11 Pt7 P1 179.2(2)
B8 Pt7 P2 138.01(17)
B3 Pt7 P2 166.92(16)
B2 Pt7 P2 118.97(18)
B11 Pt7 P2 83.79(18)
P1 Pt7 P2 96.36(5)
B2' Pt7' B3' 49.2(2)
B2' Pt7' B11' 49.2(2)
B3' Pt7' B11' 86.2(2)
B2' Pt7' P1' 101.02(17)
B3' Pt7' P1' 143.31(18)
B11' Pt7' P1' 86.23(16)
B2' Pt7' B8' 84.0(2)
B3' Pt7' B8' 45.7(2)
B11' Pt7' B8' 90.7(2)
P1' Pt7' B8' 169.92(16)
B2' Pt7' B4 148.0(2)
B3' Pt7' B4 101.4(2)
B11' Pt7' B4 157.1(2)
P1' Pt7' B4 99.44(14)
B8' Pt7' B4 79.9(2)
B2' Pt7' H4 133.78(16)
B3' Pt7' H4 102.64(19)
B11' Pt7' H4 169.38(16)
P1' Pt7' H4 83.16(4)
B8' Pt7' H4 99.71(16)
B4 Pt7' H4 27.19(13)
B8' O8 B8 122.9(4)
O8 B8 B4 123.4(5)
O8 B8 B3 126.9(5)
B4 B8 B3 60.4(3)
O8 B8 B9 119.7(5)
B4 B8 B9 57.6(3)
B3 B8 B9 105.5(4)
O8 B8 Pt7 114.7(4)
B4 B8 Pt7 116.8(4)
B3 B8 Pt7 66.4(3)
B9 B8 Pt7 111.8(4)
O8 B8 H51 107(3)
B4 B8 H51 99(3)
B3 B8 H51 126(3)
B9 B8 H51 43(3)
Pt7 B8 H51 85(3)
O8 B8' B3' 126.9(5)
O8 B8' B4' 122.9(5)
B3' B8' B4' 59.9(4)
O8 B8' B9' 119.6(5)
B3' B8' B9' 106.1(5)
B4' B8' B9' 59.5(4)
O8 B8' Pt7' 115.4(4)
B3' B8' Pt7' 64.0(3)
B4' B8' Pt7' 115.2(4)
B9' B8' Pt7' 112.2(4)
O8 B8' H73 108(3)
B3' B8' H73 125(3)
B4' B8' H73 96(3)
B9' B8' H73 38(3)
Pt7' B8' H73 91(3)
B5 B9 B4 60.0(4)
B5 B9 B8 106.2(4)
B4 B9 B8 57.2(3)
B5 B9 B10 55.2(4)
B4 B9 B10 104.5(4)
B8 B9 B10 110.4(5)
B5 B9 H9 116.9
B4 B9 H9 110.2
B8 B9 H9 117.8
B10 B9 H9 130.5
B5 B9 H51 129(3)
B4 B9 H51 102(3)
B8 B9 H51 46(3)
B10 B9 H51 91(3)
H9 B9 H51 114.6
B5' B9' B4' 60.0(4)
B5' B9' B8' 107.0(4)
B4' B9' B8' 58.5(3)
B5' B9' B10' 56.5(4)
B4' B9' B10' 105.9(4)
B8' B9' B10' 110.2(4)
B5' B9' H9' 123.3
B4' B9' H9' 117.3
B8' B9' H9' 117.5
B10' B9' H9' 127.2
B5' B9' H73 130(3)
B4' B9' H73 104(3)
B8' B9' H73 47(3)
B10' B9' H73 90(3)
H9' B9' H73 106.0
B5 B10 B6 60.6(4)
B5 B10 B11 106.7(5)
B6 B10 B11 58.1(4)
B5 B10 B9 55.9(4)
B6 B10 B9 105.6(5)
B11 B10 B9 109.3(4)
B5 B10 H10 126.5
B6 B10 H10 123.7
B11 B10 H10 119.1
B9 B10 H10 123.4
B5 B10 H85 132(4)
B6 B10 H85 99(4)
B11 B10 H85 41(4)
B9 B10 H85 96(4)
H10 B10 H85 100.9
B5' B10' B6' 61.2(4)
B5' B10' B11' 108.0(4)
B6' B10' B11' 58.1(3)
B5' B10' B9' 56.1(3)
B6' B10' B9' 106.5(4)
B11' B10' B9' 111.0(4)
B5' B10' H10' 118.8
B6' B10' H10' 112.7
B11' B10' H10' 117.7
B9' B10' H10' 128.4
B5' B10' H12' 132(3)
B6' B10' H12' 100(3)
B11' B10' H12' 43(3)
B9' B10' H12' 94(3)
H10' B10' H12' 109.5
B6 B11 B2 60.2(4)
B6 B11 B10 59.0(4)
B2 B11 B10 105.9(5)
B6 B11 Pt7 116.3(4)
B2 B11 Pt7 64.8(3)
B10 B11 Pt7 112.5(4)
B6 B11 H11 117.4
B2 B11 H11 124.5
B10 B11 H11 118.5
Pt7 B11 H11 119.0
B6 B11 H85 102(4)
B2 B11 H85 132(4)
B10 B11 H85 43(4)
Pt7 B11 H85 91(4)
H11 B11 H85 103.8
P1 C12 H12A 109.5
P1 C12 H12B 109.5
H12A C12 H12B 109.5
P1 C12 H12C 109.5
H12A C12 H12C 109.5
H12B C12 H12C 109.5
P1 C13 H13A 109.5
P1 C13 H13B 109.5
H13A C13 H13B 109.5
P1 C13 H13C 109.5
H13A C13 H13C 109.5
H13B C13 H13C 109.5
P2 C22 H22A 109.5
P2 C22 H22B 109.5
H22A C22 H22B 109.5
P2 C22 H22C 109.5
H22A C22 H22C 109.5
H22B C22 H22C 109.5
P2 C23 H23A 109.5
P2 C23 H23B 109.5
H23A C23 H23B 109.5
P2 C23 H23C 109.5
H23A C23 H23C 109.5
H23B C23 H23C 109.5
P1' C32 H32A 109.5
P1' C32 H32B 109.5
H32A C32 H32B 109.5
P1' C32 H32C 109.5
H32A C32 H32C 109.5
H32B C32 H32C 109.5
P1' C33 H33A 109.5
P1' C33 H33B 109.5
H33A C33 H33B 109.5
P1' C33 H33C 109.5
H33A C33 H33C 109.5
H33B C33 H33C 109.5
C116 C111 C112 119.3(5)
C116 C111 P1 122.8(4)
C112 C111 P1 117.9(4)
C113 C112 C111 119.4(5)
C113 C112 H112 120.3
C111 C112 H112 120.3
C112 C113 C114 121.1(6)
C112 C113 H113 119.4
C114 C113 H113 119.4
C115 C114 C113 119.1(6)
C115 C114 H114 120.5
C113 C114 H114 120.5
C114 C115 C116 120.9(6)
C114 C115 H115 119.5
C116 C115 H115 119.5
C115 C116 C111 120.1(6)
C115 C116 H116 119.9
C111 C116 H116 119.9
C216 C211 C212 118.5(6)
C216 C211 P2 119.7(5)
C212 C211 P2 121.7(5)
C211 C212 C213 120.3(6)
C211 C212 H212 119.8
C213 C212 H212 119.8
C214 C213 C212 120.4(6)
C214 C213 H213 119.8
C212 C213 H213 119.8
C213 C214 C215 120.1(6)
C213 C214 H214 120.0
C215 C214 H214 120.0
C214 C215 C216 119.4(7)
C214 C215 H215 120.3
C216 C215 H215 120.3
C211 C216 C215 121.1(6)
C211 C216 H216 119.4
C215 C216 H216 119.4
C312 C311 C316 119.8(6)
C312 C311 P1' 121.0(5)
C316 C311 P1' 119.2(5)
C313 C312 C311 120.0(6)
C313 C312 H312 120.0
C311 C312 H312 120.0
C314 C313 C312 119.9(6)
C314 C313 H313 120.0
C312 C313 H313 120.0
C315 C314 C313 120.9(6)
C315 C314 H314 119.5
C313 C314 H314 119.5
C314 C315 C316 119.5(6)
C314 C315 H315 120.2
C316 C315 H315 120.2
C315 C316 C311 119.8(6)
C315 C316 H316 120.1
C311 C316 H316 120.1

loop_
_geom_bond_atom_site_label_1
_geom_bond_atom_site_label_2
_geom_bond_distance
Cl1S C1S 1.764(9)
P1 C12 1.819(6)
P1 C111 1.825(6)
P1 C13 1.832(6)
P1 Pt7 2.3348(14)
P1' C32 1.809(6)
P1' C33 1.814(6)
P1' C311 1.820(6)
P1' Pt7' 2.3292(13)
C1S Cl3S 1.702(12)
C1S Cl2S 1.731(13)
C1S H1S 1.0000
B1 B4 1.769(9)
B1 B6 1.770(10)
B1 B2 1.778(9)
B1 B5 1.780(9)
B1 B3 1.788(8)
B1 H1 1.1200
B1' B2' 1.760(9)
B1' B4' 1.758(9)
B1' B3' 1.759(9)
B1' B5' 1.785(9)
B1' B6' 1.805(9)
B1' H1' 1.1200
P2 C22 1.816(6)
P2 C23 1.822(6)
P2 C211 1.823(6)
P2 Pt7 2.3638(15)
B2 B11 1.771(10)
B2 B6 1.772(10)
B2 B3 1.812(9)
B2 Pt7 2.227(6)
B2 H2 1.1200
B2' B6' 1.790(8)
B2' B3' 1.827(9)
B2' B11' 1.832(9)
B2' Pt7' 2.164(6)
B2' H2' 1.1200
B3 B4 1.797(9)
B3 B8 1.804(9)
B3 Pt7 2.225(6)
B3 H3 1.1200
B3' B8' 1.772(9)
B3' B4' 1.777(9)
B3' Pt7' 2.226(6)
B3' H3' 1.1200
B4 B5 1.764(9)
B4 B8 1.766(8)
B4 B9 1.774(9)
B4 Pt7' 2.574(6)
B4 H4 1.345(6)
B4' B5' 1.778(9)
B4' B8' 1.785(9)
B4' B9' 1.804(9)
B4' H4' 1.1200
B5 B10 1.737(10)
B5 B9 1.752(9)
B5 B6 1.776(10)
B5 H5 1.1200
B5' B9' 1.748(9)
B5' B10' 1.755(9)
B5' B6' 1.801(9)
B5' H5' 1.1200
B6 B11 1.762(10)
B6 B10 1.780(10)
B6 H6 1.1200
B6' B11' 1.767(9)
B6' B10' 1.781(10)
B6' H6' 1.1200
B11' B10' 1.858(9)
B11' Pt7' 2.236(6)
B11' H11' 1.1100
B11' H12' 1.27(5)
Pt7 B8 2.209(7)
Pt7 B11 2.300(6)
Pt7' B8' 2.330(6)
Pt7' H4 1.63795(19)
O8 B8' 1.385(8)
O8 B8 1.393(7)
B8 B9 1.908(9)
B8 H51 1.37(7)
B8' B9' 1.849(8)
B8' H73 1.36(6)
B9 B10 1.973(11)
B9 H9 1.0778
B9 H51 1.30(7)
B9' B10' 1.944(9)
B9' H9' 1.0855
B9' H73 1.13(6)
B10 B11 1.849(11)
B10 H10 1.1999
B10 H85 1.27(8)
B10' H10' 1.1388
B10' H12' 1.24(6)
B11 H11 1.1529
B11 H85 1.23(8)
C12 H12A 0.9800
C12 H12B 0.9800
C12 H12C 0.9800
C13 H13A 0.9800
C13 H13B 0.9800
C13 H13C 0.9800
C22 H22A 0.9800
C22 H22B 0.9800
C22 H22C 0.9800
C23 H23A 0.9800
C23 H23B 0.9800
C23 H23C 0.9800
C32 H32A 0.9800
C32 H32B 0.9800
C32 H32C 0.9800
C33 H33A 0.9800
C33 H33B 0.9800
C33 H33C 0.9800
C111 C116 1.387(8)
C111 C112 1.402(8)
C112 C113 1.380(9)
C112 H112 0.9500
C113 C114 1.389(8)
C113 H113 0.9500
C114 C115 1.368(9)
C114 H114 0.9500
C115 C116 1.387(9)
C115 H115 0.9500
C116 H116 0.9500
C211 C216 1.385(9)
C211 C212 1.386(8)
C212 C213 1.397(9)
C212 H212 0.9500
C213 C214 1.366(11)
C213 H213 0.9500
C214 C215 1.384(11)
C214 H214 0.9500
C215 C216 1.392(9)
C215 H215 0.9500
C216 H216 0.9500
C311 C312 1.389(9)
C311 C316 1.394(8)
C312 C313 1.380(9)
C312 H312 0.9500
C313 C314 1.378(9)
C313 H313 0.9500
C314 C315 1.376(10)
C314 H314 0.9500
C315 C316 1.392(9)
C315 H315 0.9500
C316 H316 0.9500
